data_7112236
loop_
_publ_author_name
'Emile R. Engel'
'Vincent J. Smith'
'Charl X. Bezuidenhout'
'Leonard J. Barbour'

_publ_section_title
;
 Uniaxial negative thermal expansion facilitated by weak host-guest
 interactions
;
_journal_name_full Chem.Commun.
_journal_page_first 4238
_journal_paper_doi 10.1039/C4CC00849A
_journal_volume 50
_journal_year 2014
_chemical_compound_source Sigma
_chemical_formula_moiety 'C12 H24 O6, 2(C H3 N1 O2)'
_chemical_formula_sum 'C14 H30 N2 O10'
_chemical_formula_weight 386.40
_chemical_name_common 210K
_space_group_IT_number 14
_symmetry_cell_setting monoclinic
_symmetry_Int_Tables_number 14
_symmetry_space_group_name_Hall '-P 2yn'
_symmetry_space_group_name_H-M 'P 1 21/n 1'
_atom_sites_solution_hydrogens geom
_atom_sites_solution_primary direct
_atom_sites_solution_secondary difmap
_audit_creation_method SHELXL-97
_cell_angle_alpha 90.00
_cell_angle_beta 101.054(2)
_cell_angle_gamma 90.00
_cell_formula_units_Z 2
_cell_length_a 9.2363(13)
_cell_length_b 8.0254(11)
_cell_length_c 13.7678(19)
_cell_measurement_reflns_used 4575
_cell_measurement_temperature 210(2)
_cell_measurement_theta_max 27.60
_cell_measurement_theta_min 2.45
_cell_volume 1001.6(2)
_computing_cell_refinement 'Bruker SAINT'
_computing_data_collection 'Bruker APEX2'
_computing_data_reduction 'Bruker SAINT'
_computing_molecular_graphics 'X-Seed (Barbour, 2001; Atwood & Barbour, 2003)'
_computing_publication_material 'X-Seed (Barbour, 2001; Atwood & Barbour, 2003)'
_computing_structure_refinement 'SHELXL-97 (Sheldrick, 2008)'
_computing_structure_solution 'SHELXS-97 (Sheldrick, 2008)'
_diffrn_ambient_pressure 101.3
_diffrn_ambient_temperature 210(2)
_diffrn_measured_fraction_theta_full 0.999
_diffrn_measured_fraction_theta_max 0.994
_diffrn_measurement_device_type 'Bruker APEX-II CCD'
_diffrn_measurement_method '\w scans'
_diffrn_radiation_monochromator 'INCOATEC quazar mirrior optics'
_diffrn_radiation_probe x-ray
_diffrn_radiation_type MoK\a
_diffrn_radiation_wavelength 0.71073
_diffrn_reflns_av_R_equivalents 0.0246
_diffrn_reflns_av_sigmaI/netI 0.0162
_diffrn_reflns_limit_h_max 12
_diffrn_reflns_limit_h_min -12
_diffrn_reflns_limit_k_max 10
_diffrn_reflns_limit_k_min -10
_diffrn_reflns_limit_l_max 18
_diffrn_reflns_limit_l_min -18
_diffrn_reflns_number 14646
_diffrn_reflns_theta_full 26.00
_diffrn_reflns_theta_max 28.29
_diffrn_reflns_theta_min 2.45
_diffrn_source 'INCOATEC Mo micro source'
_diffrn_standards_number 0
_exptl_absorpt_coefficient_mu 0.109
_exptl_absorpt_correction_T_max 0.9713
_exptl_absorpt_correction_T_min 0.9578
_exptl_absorpt_correction_type multi-scan
_exptl_absorpt_process_details 'symmetry-related measurements'
_exptl_crystal_colour colourless
_exptl_crystal_density_diffrn 1.281
_exptl_crystal_density_method 'not measured'
_exptl_crystal_description 'cubic prisms'
_exptl_crystal_F_000 416
_exptl_crystal_recrystallization_method nitromethane
_exptl_crystal_size_max 0.40
_exptl_crystal_size_mid 0.36
_exptl_crystal_size_min 0.27
_refine_diff_density_max 0.373
_refine_diff_density_min -0.277
_refine_diff_density_rms 0.038
_refine_ls_extinction_method none
_refine_ls_goodness_of_fit_ref 1.067
_refine_ls_hydrogen_treatment constr
_refine_ls_matrix_type full
_refine_ls_number_parameters 119
_refine_ls_number_reflns 2477
_refine_ls_number_restraints 0
_refine_ls_restrained_S_all 1.067
_refine_ls_R_factor_all 0.0602
_refine_ls_R_factor_gt 0.0472
_refine_ls_shift/su_max 0.000
_refine_ls_shift/su_mean 0.000
_refine_ls_structure_factor_coef Fsqd
_refine_ls_weighting_details 'calc w=1/[\s^2^(Fo^2^)+(0.0483P)^2^+0.4471P] where P=(Fo^2^+2Fc^2^)/3'
_refine_ls_weighting_scheme calc
_refine_ls_wR_factor_gt 0.1224
_refine_ls_wR_factor_ref 0.1311
_reflns_number_gt 1950
_reflns_number_total 2477
_reflns_threshold_expression >2sigma(I)
_cod_data_source_file c4cc00849a2.cif
_cod_data_source_block C_nitromethane_210K
_cod_depositor_comments
;
The following automatic conversions were performed:

data name '_iucr_refine_instruction_details' was replaced with
'_iucr_refine_instructions_details' as specified in the replacement
file 'data/replacement-values/replacement_tags.lst'.

Automatic conversion script
Id: cif_correct_tags 9268 2022-04-12 08:56:07Z antanas 
;
_cod_original_sg_symbol_H-M 'P 21/n'
_cod_database_code 7112236

loop_
_symmetry_equiv_pos_as_xyz
'x, y, z'
'-x+1/2, y+1/2, -z+1/2'
'-x, -y, -z'
'x-1/2, -y-1/2, z-1/2'

loop_
_atom_site_label
_atom_site_type_symbol
_atom_site_fract_x
_atom_site_fract_y
_atom_site_fract_z
_atom_site_U_iso_or_equiv
_atom_site_adp_type
_atom_site_occupancy
_atom_site_symmetry_multiplicity
_atom_site_calc_flag
_atom_site_refinement_flags
O1 O 0.26319(12) 0.39996(14) 0.34491(8) 0.0418(3) Uani 1 1 d .
O2 O 0.52108(13) 0.56457(14) 0.30391(8) 0.0430(3) Uani 1 1 d .
O3 O 0.78346(13) 0.58189(14) 0.45640(9) 0.0447(3) Uani 1 1 d .
O4 O 0.22705(17) 0.8669(2) 0.50727(15) 0.0847(5) Uani 1 1 d .
O5 O 0.4135(2) 0.9102(3) 0.62167(14) 0.0940(6) Uani 1 1 d .
N1 N 0.35512(16) 0.84240(18) 0.54559(11) 0.0442(3) Uani 1 1 d .
C1 C 0.12286(18) 0.4140(2) 0.37092(14) 0.0507(4) Uani 1 1 d .
H1A H 0.0477 0.3638 0.3193 0.061 Uiso 1 1 calc R
H1B H 0.0980 0.5318 0.3771 0.061 Uiso 1 1 calc R
C2 C 0.2713(2) 0.4816(2) 0.25472(13) 0.0484(4) Uani 1 1 d .
H2A H 0.2464 0.5997 0.2591 0.058 Uiso 1 1 calc R
H2B H 0.2007 0.4316 0.2003 0.058 Uiso 1 1 calc R
C3 C 0.4239(2) 0.4648(2) 0.23531(12) 0.0474(4) Uani 1 1 d .
H3A H 0.4551 0.3479 0.2422 0.057 Uiso 1 1 calc R
H3B H 0.4265 0.5007 0.1676 0.057 Uiso 1 1 calc R
C4 C 0.6677(2) 0.5589(2) 0.28766(13) 0.0491(4) Uani 1 1 d .
H4A H 0.6711 0.6008 0.2213 0.059 Uiso 1 1 calc R
H4B H 0.7031 0.4435 0.2921 0.059 Uiso 1 1 calc R
C5 C 0.76412(19) 0.6631(2) 0.36350(13) 0.0476(4) Uani 1 1 d .
H5A H 0.8601 0.6798 0.3446 0.057 Uiso 1 1 calc R
H5B H 0.7186 0.7725 0.3678 0.057 Uiso 1 1 calc R
C6 C 0.87417(19) 0.6730(2) 0.53312(14) 0.0513(4) Uani 1 1 d .
H6A H 0.8352 0.7861 0.5362 0.062 Uiso 1 1 calc R
H6B H 0.9744 0.6813 0.5198 0.062 Uiso 1 1 calc R
C7 C 0.43987(19) 0.7216(2) 0.49935(13) 0.0455(4) Uani 1 1 d .
H7A H 0.3828 0.6201 0.4845 0.068 Uiso 1 1 calc R
H7B H 0.5316 0.6965 0.5444 0.068 Uiso 1 1 calc R
H7C H 0.4612 0.7681 0.4386 0.068 Uiso 1 1 calc R

loop_
_atom_site_aniso_label
_atom_site_aniso_U_11
_atom_site_aniso_U_22
_atom_site_aniso_U_33
_atom_site_aniso_U_23
_atom_site_aniso_U_13
_atom_site_aniso_U_12
O1 0.0375(6) 0.0435(6) 0.0415(6) 0.0002(5) 0.0007(5) 0.0065(5)
O2 0.0480(7) 0.0453(6) 0.0376(6) -0.0061(5) 0.0131(5) 0.0008(5)
O3 0.0457(6) 0.0399(6) 0.0493(7) 0.0001(5) 0.0114(5) -0.0060(5)
O4 0.0520(9) 0.0896(12) 0.1089(14) 0.0069(10) 0.0067(8) 0.0270(8)
O5 0.0962(13) 0.0968(13) 0.0822(12) -0.0460(10) 0.0002(10) 0.0210(11)
N1 0.0462(8) 0.0401(7) 0.0472(8) 0.0040(6) 0.0113(6) 0.0079(6)
C1 0.0320(8) 0.0556(10) 0.0600(11) -0.0114(9) -0.0027(7) 0.0030(7)
C2 0.0554(10) 0.0435(9) 0.0390(8) 0.0000(7) -0.0089(7) 0.0041(8)
C3 0.0673(11) 0.0445(9) 0.0296(7) -0.0034(6) 0.0069(7) 0.0011(8)
C4 0.0569(10) 0.0536(10) 0.0432(9) 0.0041(8) 0.0256(8) 0.0087(8)
C5 0.0448(9) 0.0452(9) 0.0585(10) 0.0090(8) 0.0243(8) 0.0014(7)
C6 0.0375(8) 0.0510(10) 0.0663(12) -0.0104(9) 0.0125(8) -0.0097(7)
C7 0.0473(9) 0.0402(8) 0.0497(9) -0.0022(7) 0.0112(7) 0.0087(7)

loop_
_atom_type_symbol
_atom_type_description
_atom_type_scat_dispersion_real
_atom_type_scat_dispersion_imag
_atom_type_scat_source
C C 0.0033 0.0016 'International Tables Vol C Tables 4.2.6.8 and 6.1.1.4'
H H 0.0000 0.0000 'International Tables Vol C Tables 4.2.6.8 and 6.1.1.4'
N N 0.0061 0.0033 'International Tables Vol C Tables 4.2.6.8 and 6.1.1.4'
O O 0.0106 0.0060 'International Tables Vol C Tables 4.2.6.8 and 6.1.1.4'

loop_
_geom_angle_atom_site_label_1
_geom_angle_atom_site_label_2
_geom_angle_atom_site_label_3
_geom_angle
_geom_angle_site_symmetry_1
_geom_angle_site_symmetry_3
C1 O1 C2 112.94(13) . .
C4 O2 C3 112.25(13) . .
C5 O3 C6 112.91(13) . .
O5 N1 O4 122.52(17) . .
O5 N1 C7 119.10(16) . .
O4 N1 C7 118.35(16) . .
O1 C1 C6 108.98(14) . 3_666
O1 C1 H1A 109.9 . .
C6 C1 H1A 109.9 3_666 .
O1 C1 H1B 109.9 . .
C6 C1 H1B 109.9 3_666 .
H1A C1 H1B 108.3 . .
O1 C2 C3 109.00(13) . .
O1 C2 H2A 109.9 . .
C3 C2 H2A 109.9 . .
O1 C2 H2B 109.9 . .
C3 C2 H2B 109.9 . .
H2A C2 H2B 108.3 . .
O2 C3 C2 109.18(13) . .
O2 C3 H3A 109.8 . .
C2 C3 H3A 109.8 . .
O2 C3 H3B 109.8 . .
C2 C3 H3B 109.8 . .
H3A C3 H3B 108.3 . .
O2 C4 C5 109.38(13) . .
O2 C4 H4A 109.8 . .
C5 C4 H4A 109.8 . .
O2 C4 H4B 109.8 . .
C5 C4 H4B 109.8 . .
H4A C4 H4B 108.2 . .
O3 C5 C4 109.20(14) . .
O3 C5 H5A 109.8 . .
C4 C5 H5A 109.8 . .
O3 C5 H5B 109.8 . .
C4 C5 H5B 109.8 . .
H5A C5 H5B 108.3 . .
O3 C6 C1 109.03(14) . 3_666
O3 C6 H6A 109.9 . .
C1 C6 H6A 109.9 3_666 .
O3 C6 H6B 109.9 . .
C1 C6 H6B 109.9 3_666 .
H6A C6 H6B 108.3 . .
N1 C7 H7A 109.5 . .
N1 C7 H7B 109.5 . .
H7A C7 H7B 109.5 . .
N1 C7 H7C 109.5 . .
H7A C7 H7C 109.5 . .
H7B C7 H7C 109.5 . .

loop_
_geom_bond_atom_site_label_1
_geom_bond_atom_site_label_2
_geom_bond_distance
_geom_bond_site_symmetry_2
O1 C1 1.414(2) .
O1 C2 1.419(2) .
O2 C4 1.415(2) .
O2 C3 1.419(2) .
O3 C5 1.416(2) .
O3 C6 1.419(2) .
O4 N1 1.215(2) .
O5 N1 1.211(2) .
N1 C7 1.466(2) .
C1 C6 1.490(3) 3_666
C1 H1A 0.9800 .
C1 H1B 0.9800 .
C2 C3 1.490(3) .
C2 H2A 0.9800 .
C2 H2B 0.9800 .
C3 H3A 0.9800 .
C3 H3B 0.9800 .
C4 C5 1.492(3) .
C4 H4A 0.9800 .
C4 H4B 0.9800 .
C5 H5A 0.9800 .
C5 H5B 0.9800 .
C6 C1 1.490(3) 3_666
C6 H6A 0.9800 .
C6 H6B 0.9800 .
C7 H7A 0.9700 .
C7 H7B 0.9700 .
C7 H7C 0.9700 .

loop_
_geom_torsion_atom_site_label_1
_geom_torsion_atom_site_label_2
_geom_torsion_atom_site_label_3
_geom_torsion_atom_site_label_4
_geom_torsion
_geom_torsion_site_symmetry_4
C2 O1 C1 C6 -179.18(14) 3_666
C1 O1 C2 C3 178.16(14) .
C4 O2 C3 C2 -178.05(14) .
O1 C2 C3 O2 -70.64(17) .
C3 O2 C4 C5 -178.74(14) .
C6 O3 C5 C4 -179.99(14) .
O2 C4 C5 O3 71.81(17) .
C5 O3 C6 C1 174.97(13) 3_666
